data_4104132
loop_
_publ_author_name
'Adam D. Miller'
'John F. Tannaci'
'Samuel A. Johnson'
'Hyuk Lee'
'Jennifer L. McBee'
'T. Don Tilley'

_publ_section_title
;
 Mesityl Alkyne Substituents for Control of Regiochemistry and
 Reversibility in Zirconocene Couplings: New Synthetic Strategies for
 Unsymmetrical Zirconacyclopentadienes and Conjugated Polymers
;
_journal_name_full 'Journal of the American Chemical Society'
_journal_page_first 4917
_journal_page_last 4927
_journal_paper_doi 10.1021/ja809896t
_journal_volume 131
_journal_year 2009
_chemical_formula_moiety 'C38 H46 Zr'
_chemical_formula_sum 'C38 H46 Zr'
_chemical_formula_weight 593.92
_chemical_name_systematic
; 
 ? 
;
_space_group_IT_number 52
_symmetry_cell_setting orthorhombic
_symmetry_space_group_name_Hall '-P 2a 2bc'
_symmetry_space_group_name_H-M 'P n n a'
_atom_sites_solution_hydrogens geom
_atom_sites_solution_primary direct
_atom_sites_solution_secondary difmap
_audit_creation_method SHELXL-97
_cell_angle_alpha 90.00
_cell_angle_beta 90.00
_cell_angle_gamma 90.00
_cell_formula_units_Z 4
_cell_length_a 20.786(7)
_cell_length_b 17.808(6)
_cell_length_c 8.229(3)
_cell_measurement_reflns_used 924
_cell_measurement_temperature 140(2)
_cell_measurement_theta_max 18.64
_cell_measurement_theta_min 3.35
_cell_volume 3046.0(18)
_computing_cell_refinement 'Bruker SMART'
_computing_data_collection 'Bruker SMART'
_computing_data_reduction 'Bruker SAINT'
_computing_molecular_graphics 'Bruker SHELXTL'
_computing_publication_material 'Bruker SHELXTL'
_computing_structure_refinement 'SHELXL-97 (Sheldrick, 1997)'
_computing_structure_solution 'SHELXS-97 (Sheldrick, 1990)'
_diffrn_ambient_temperature 140(2)
_diffrn_measured_fraction_theta_full 0.991
_diffrn_measured_fraction_theta_max 0.991
_diffrn_measurement_device_type 'CCD area detector'
_diffrn_measurement_method 'phi and omega scans'
_diffrn_radiation_monochromator graphite
_diffrn_radiation_source 'fine-focus sealed tube'
_diffrn_radiation_type MoK\a
_diffrn_radiation_wavelength 0.71073
_diffrn_reflns_av_R_equivalents 0.1018
_diffrn_reflns_av_sigmaI/netI 0.1564
_diffrn_reflns_limit_h_max 22
_diffrn_reflns_limit_h_min -20
_diffrn_reflns_limit_k_max 9
_diffrn_reflns_limit_k_min -18
_diffrn_reflns_limit_l_max 8
_diffrn_reflns_limit_l_min -8
_diffrn_reflns_number 10021
_diffrn_reflns_theta_full 22.09
_diffrn_reflns_theta_max 22.09
_diffrn_reflns_theta_min 3.36
_diffrn_standards_decay_% 0
_diffrn_standards_interval_count 0
_diffrn_standards_interval_time 0
_diffrn_standards_number 0
_exptl_absorpt_coefficient_mu 0.396
_exptl_absorpt_correction_T_max 0.99
_exptl_absorpt_correction_T_min 0.96
_exptl_absorpt_correction_type multi-scan
_exptl_absorpt_process_details 'sadabs, 2004'
_exptl_crystal_colour red
_exptl_crystal_density_diffrn 1.300
_exptl_crystal_density_method 'not measured'
_exptl_crystal_description block
_exptl_crystal_F_000 1384
_exptl_crystal_size_max 0.1
_exptl_crystal_size_mid 0.09
_exptl_crystal_size_min 0.05
_refine_diff_density_max 0.682
_refine_diff_density_min -0.244
_refine_diff_density_rms 0.060
_refine_ls_extinction_method none
_refine_ls_goodness_of_fit_ref 0.708
_refine_ls_hydrogen_treatment constr
_refine_ls_matrix_type full
_refine_ls_number_parameters 177
_refine_ls_number_reflns 1879
_refine_ls_number_restraints 0
_refine_ls_restrained_S_all 0.708
_refine_ls_R_factor_all 0.0973
_refine_ls_R_factor_gt 0.0371
_refine_ls_shift/su_max 0.001
_refine_ls_shift/su_mean 0.000
_refine_ls_structure_factor_coef Fsqd
_refine_ls_weighting_details 'calc w=1/[\s^2^(Fo^2^)+(0.0289P)^2^+0.0000P] where P=(Fo^2^+2Fc^2^)/3'
_refine_ls_weighting_scheme calc
_refine_ls_wR_factor_gt 0.0641
_refine_ls_wR_factor_ref 0.0719
_reflns_number_gt 900
_reflns_number_total 1879
_reflns_threshold_expression >2sigma(I)
_cod_data_source_file ja809896t_si_003.cif
_cod_data_source_block adam13m
_cod_original_cell_volume 3045.9(17)
_cod_database_code 4104132

loop_
_symmetry_equiv_pos_as_xyz
'x, y, z'
'-x+1/2, -y, z'
'-x+1/2, y+1/2, -z+1/2'
'x, -y+1/2, -z+1/2'
'-x, -y, -z'
'x-1/2, y, -z'
'x-1/2, -y-1/2, z-1/2'
'-x, y-1/2, z-1/2'

loop_
_atom_site_label
_atom_site_type_symbol
_atom_site_fract_x
_atom_site_fract_y
_atom_site_fract_z
_atom_site_U_iso_or_equiv
_atom_site_adp_type
_atom_site_occupancy
_atom_site_symmetry_multiplicity
_atom_site_calc_flag
_atom_site_refinement_flags
Zr1 Zr 0.41521(3) 0.7500 0.7500 0.0276(2) Uani 1 2 d S
C13 C 0.4199(3) 0.8629(3) 0.5688(6) 0.0315(13) Uani 1 1 d .
H13A H 0.3915 0.9067 0.5753 0.038 Uiso 1 1 calc R
C21 C 0.0941(2) 0.5961(2) 0.7444(9) 0.0247(11) Uani 1 1 d .
C22 C 0.1112(2) 0.6365(3) 0.6056(6) 0.0261(15) Uani 1 1 d .
H22A H 0.0823 0.6395 0.5196 0.031 Uiso 1 1 calc R
C15 C 0.3335(2) 0.6003(3) 0.5885(6) 0.0284(15) Uani 1 1 d .
H15A H 0.3652 0.5698 0.6443 0.034 Uiso 1 1 calc R
H15B H 0.2917 0.5775 0.6068 0.034 Uiso 1 1 calc R
C19 C 0.1995(3) 0.6249(3) 0.8552(6) 0.0249(14) Uani 1 1 d .
C23 C 0.1705(3) 0.6724(3) 0.5928(6) 0.0270(14) Uani 1 1 d .
C14 C 0.4116(3) 0.8008(3) 0.4644(5) 0.0312(14) Uani 1 1 d .
H14A H 0.3763 0.7940 0.3868 0.037 Uiso 1 1 calc R
C26 C 0.1854(2) 0.7131(3) 0.4359(5) 0.0340(16) Uani 1 1 d .
H26A H 0.2274 0.7352 0.4425 0.051 Uiso 1 1 calc R
H26B H 0.1539 0.7518 0.4183 0.051 Uiso 1 1 calc R
H26C H 0.1841 0.6781 0.3471 0.051 Uiso 1 1 calc R
C1 C 0.3335(2) 0.6774(3) 0.6624(5) 0.0238(13) Uani 1 1 d .
C2 C 0.2782(2) 0.7108(2) 0.7169(6) 0.0239(14) Uani 1 1 d .
C18 C 0.2146(2) 0.6690(3) 0.7209(7) 0.0227(14) Uani 1 1 d .
C17 C 0.3506(2) 0.5215(3) 0.3331(6) 0.0446(17) Uani 1 1 d .
H17A H 0.3601 0.5271 0.2196 0.067 Uiso 1 1 calc R
H17B H 0.3099 0.4966 0.3456 0.067 Uiso 1 1 calc R
H17C H 0.3837 0.4923 0.3842 0.067 Uiso 1 1 calc R
C20 C 0.1395(3) 0.5902(3) 0.8640(6) 0.0282(14) Uani 1 1 d .
H20A H 0.1298 0.5617 0.9555 0.034 Uiso 1 1 calc R
C16 C 0.3474(3) 0.5985(3) 0.4123(6) 0.0532(19) Uani 1 1 d .
H16A H 0.3882 0.6235 0.3943 0.064 Uiso 1 1 calc R
H16B H 0.3146 0.6276 0.3570 0.064 Uiso 1 1 calc R
C11 C 0.5101(3) 0.7915(3) 0.5792(6) 0.0339(16) Uani 1 1 d .
H11A H 0.5549 0.7765 0.5967 0.041 Uiso 1 1 calc R
C12 C 0.4810(3) 0.8565(3) 0.6419(6) 0.0356(15) Uani 1 1 d .
H12A H 0.5023 0.8951 0.7072 0.043 Uiso 1 1 calc R
C25 C 0.02906(18) 0.5595(2) 0.7546(7) 0.0352(12) Uani 1 1 d .
H25A H 0.0249 0.5343 0.8572 0.053 Uiso 1 1 calc R
H25B H 0.0246 0.5238 0.6681 0.053 Uiso 1 1 calc R
H25C H -0.0038 0.5972 0.7451 0.053 Uiso 1 1 calc R
C10 C 0.4677(2) 0.7577(4) 0.4718(5) 0.0298(13) Uani 1 1 d .
H10A H 0.4777 0.7148 0.4017 0.036 Uiso 1 1 calc R
C24 C 0.2480(3) 0.6106(2) 0.9893(5) 0.0335(15) Uani 1 1 d .
H24A H 0.2288 0.5796 1.0715 0.050 Uiso 1 1 calc R
H24B H 0.2609 0.6576 1.0364 0.050 Uiso 1 1 calc R
H24C H 0.2849 0.5857 0.9450 0.050 Uiso 1 1 calc R

loop_
_atom_site_aniso_label
_atom_site_aniso_U_11
_atom_site_aniso_U_22
_atom_site_aniso_U_33
_atom_site_aniso_U_23
_atom_site_aniso_U_13
_atom_site_aniso_U_12
Zr1 0.0286(4) 0.0240(4) 0.0300(4) 0.0023(5) 0.000 0.000
C13 0.036(4) 0.022(3) 0.036(3) 0.016(3) 0.009(4) 0.004(3)
C21 0.023(3) 0.020(3) 0.032(3) -0.009(4) 0.005(5) -0.001(2)
C22 0.022(4) 0.029(4) 0.028(4) -0.008(3) -0.005(3) 0.002(3)
C15 0.035(4) 0.029(4) 0.022(3) 0.001(3) 0.006(3) 0.002(3)
C19 0.030(4) 0.019(3) 0.026(4) 0.001(3) -0.005(3) -0.002(3)
C23 0.036(4) 0.022(4) 0.023(3) -0.003(3) 0.008(3) 0.003(3)
C14 0.041(4) 0.036(4) 0.016(3) 0.010(3) 0.002(3) -0.006(4)
C26 0.032(4) 0.044(4) 0.027(3) 0.008(3) -0.005(3) 0.002(3)
C1 0.031(4) 0.022(3) 0.019(3) 0.005(3) 0.002(3) -0.003(3)
C2 0.028(3) 0.024(3) 0.020(4) 0.006(3) -0.004(3) -0.001(2)
C18 0.026(3) 0.018(3) 0.024(4) -0.003(3) -0.001(3) 0.000(2)
C17 0.055(4) 0.040(4) 0.039(4) -0.003(3) 0.004(3) -0.005(3)
C20 0.037(4) 0.022(4) 0.025(3) 0.010(3) 0.006(3) -0.006(3)
C16 0.080(6) 0.039(5) 0.040(4) -0.007(3) 0.003(4) -0.004(3)
C11 0.031(4) 0.032(4) 0.039(4) 0.005(3) 0.007(3) -0.001(3)
C12 0.040(4) 0.027(4) 0.039(4) 0.002(3) 0.002(3) -0.012(3)
C25 0.033(3) 0.026(3) 0.047(3) 0.003(4) 0.000(5) 0.002(2)
C10 0.027(3) 0.034(4) 0.028(3) 0.001(4) 0.009(3) 0.003(4)
C24 0.037(4) 0.032(4) 0.032(3) 0.015(3) -0.001(3) -0.010(3)

loop_
_atom_type_symbol
_atom_type_description
_atom_type_scat_dispersion_real
_atom_type_scat_dispersion_imag
_atom_type_scat_source
C C 0.0033 0.0016 'International Tables Vol C Tables 4.2.6.8 and 6.1.1.4'
H H 0.0000 0.0000 'International Tables Vol C Tables 4.2.6.8 and 6.1.1.4'
Zr Zr -2.9673 0.5597 'International Tables Vol C Tables 4.2.6.8 and 6.1.1.4'

loop_
_geom_angle_atom_site_label_1
_geom_angle_atom_site_label_2
_geom_angle_atom_site_label_3
_geom_angle
_geom_angle_site_symmetry_1
_geom_angle_site_symmetry_3
C1 Zr1 C1 82.1(3) 4_566 .
C1 Zr1 C12 95.21(19) 4_566 .
C1 Zr1 C12 137.17(16) . .
C1 Zr1 C12 137.17(16) 4_566 4_566
C1 Zr1 C12 95.21(19) . 4_566
C12 Zr1 C12 113.7(3) . 4_566
C1 Zr1 C13 76.05(17) 4_566 .
C1 Zr1 C13 107.43(18) . .
C12 Zr1 C13 32.71(15) . .
C12 Zr1 C13 143.0(2) 4_566 .
C1 Zr1 C13 107.43(18) 4_566 4_566
C1 Zr1 C13 76.05(17) . 4_566
C12 Zr1 C13 143.0(2) . 4_566
C12 Zr1 C13 32.71(15) 4_566 4_566
C13 Zr1 C13 175.6(3) . 4_566
C1 Zr1 C14 83.43(17) 4_566 4_566
C1 Zr1 C14 94.01(18) . 4_566
C12 Zr1 C14 128.34(17) . 4_566
C12 Zr1 C14 53.99(17) 4_566 4_566
C13 Zr1 C14 147.64(13) . 4_566
C13 Zr1 C14 32.61(13) 4_566 4_566
C1 Zr1 C14 94.01(18) 4_566 .
C1 Zr1 C14 83.43(17) . .
C12 Zr1 C14 53.99(17) . .
C12 Zr1 C14 128.33(17) 4_566 .
C13 Zr1 C14 32.61(13) . .
C13 Zr1 C14 147.64(13) 4_566 .
C14 Zr1 C14 176.6(3) 4_566 .
C1 Zr1 C11 126.67(18) 4_566 .
C1 Zr1 C11 125.25(18) . .
C12 Zr1 C11 32.38(14) . .
C12 Zr1 C11 89.60(19) 4_566 .
C13 Zr1 C11 53.49(17) . .
C13 Zr1 C11 122.3(2) 4_566 .
C14 Zr1 C11 130.2(2) 4_566 .
C14 Zr1 C11 53.15(18) . .
C1 Zr1 C11 125.25(18) 4_566 4_566
C1 Zr1 C11 126.67(18) . 4_566
C12 Zr1 C11 89.60(19) . 4_566
C12 Zr1 C11 32.38(14) 4_566 4_566
C13 Zr1 C11 122.3(2) . 4_566
C13 Zr1 C11 53.49(17) 4_566 4_566
C14 Zr1 C11 53.16(18) 4_566 4_566
C14 Zr1 C11 130.2(2) . 4_566
C11 Zr1 C11 77.7(3) . 4_566
C1 Zr1 C10 93.82(17) 4_566 4_566
C1 Zr1 C10 125.54(18) . 4_566
C12 Zr1 C10 97.28(18) . 4_566
C12 Zr1 C10 53.38(17) 4_566 4_566
C13 Zr1 C10 124.28(18) . 4_566
C13 Zr1 C10 53.38(18) 4_566 4_566
C14 Zr1 C10 32.06(14) 4_566 4_566
C14 Zr1 C10 150.8(2) . 4_566
C11 Zr1 C10 100.5(2) . 4_566
C11 Zr1 C10 31.70(13) 4_566 4_566
C1 Zr1 C10 125.54(18) 4_566 .
C1 Zr1 C10 93.82(17) . .
C12 Zr1 C10 53.38(18) . .
C12 Zr1 C10 97.28(18) 4_566 .
C13 Zr1 C10 53.38(18) . .
C13 Zr1 C10 124.27(18) 4_566 .
C14 Zr1 C10 150.8(2) 4_566 .
C14 Zr1 C10 32.06(14) . .
C11 Zr1 C10 31.70(13) . .
C11 Zr1 C10 100.4(2) 4_566 .
C10 Zr1 C10 129.1(2) 4_566 .
C12 C13 C14 107.8(5) . .
C12 C13 Zr1 73.5(3) . .
C14 C13 Zr1 74.3(3) . .
C12 C13 H13A 125.7 . .
C14 C13 H13A 125.7 . .
Zr1 C13 H13A 125.7 . .
C20 C21 C22 116.8(4) . .
C20 C21 C25 123.2(6) . .
C22 C21 C25 119.9(6) . .
C23 C22 C21 121.6(5) . .
C23 C22 H22A 119.2 . .
C21 C22 H22A 119.2 . .
C16 C15 C1 114.7(4) . .
C16 C15 H15A 108.6 . .
C1 C15 H15A 108.6 . .
C16 C15 H15B 108.6 . .
C1 C15 H15B 108.6 . .
H15A C15 H15B 107.6 . .
C18 C19 C20 119.6(5) . .
C18 C19 C24 121.5(5) . .
C20 C19 C24 118.9(5) . .
C22 C23 C18 120.3(5) . .
C22 C23 C26 117.7(5) . .
C18 C23 C26 122.0(5) . .
C10 C14 C13 107.6(5) . .
C10 C14 Zr1 74.8(3) . .
C13 C14 Zr1 73.1(3) . .
C10 C14 H14A 125.8 . .
C13 C14 H14A 125.8 . .
Zr1 C14 H14A 125.8 . .
C23 C26 H26A 109.5 . .
C23 C26 H26B 109.5 . .
H26A C26 H26B 109.5 . .
C23 C26 H26C 109.5 . .
H26A C26 H26C 109.5 . .
H26B C26 H26C 109.5 . .
C2 C1 C15 122.0(4) . .
C2 C1 Zr1 106.2(3) . .
C15 C1 Zr1 130.9(4) . .
C1 C2 C2 121.6(3) . 4_566
C1 C2 C18 121.6(4) . .
C2 C2 C18 116.7(3) 4_566 .
C19 C18 C23 118.3(5) . .
C19 C18 C2 119.4(5) . .
C23 C18 C2 122.3(5) . .
C16 C17 H17A 109.5 . .
C16 C17 H17B 109.5 . .
H17A C17 H17B 109.5 . .
C16 C17 H17C 109.5 . .
H17A C17 H17C 109.5 . .
H17B C17 H17C 109.5 . .
C21 C20 C19 123.1(5) . .
C21 C20 H20A 118.4 . .
C19 C20 H20A 118.4 . .
C15 C16 C17 116.7(5) . .
C15 C16 H16A 108.1 . .
C17 C16 H16A 108.1 . .
C15 C16 H16B 108.1 . .
C17 C16 H16B 108.1 . .
H16A C16 H16B 107.3 . .
C10 C11 C12 108.6(5) . .
C10 C11 Zr1 74.5(3) . .
C12 C11 Zr1 72.6(3) . .
C10 C11 H11A 125.4 . .
C12 C11 H11A 125.4 . .
Zr1 C11 H11A 125.4 . .
C11 C12 C13 107.4(5) . .
C11 C12 Zr1 75.0(3) . .
C13 C12 Zr1 73.8(3) . .
C11 C12 H12A 125.8 . .
C13 C12 H12A 125.8 . .
Zr1 C12 H12A 125.8 . .
C21 C25 H25A 109.5 . .
C21 C25 H25B 109.5 . .
H25A C25 H25B 109.5 . .
C21 C25 H25C 109.5 . .
H25A C25 H25C 109.5 . .
H25B C25 H25C 109.5 . .
C11 C10 C14 108.6(6) . .
C11 C10 Zr1 73.8(3) . .
C14 C10 Zr1 73.2(3) . .
C11 C10 H10A 125.4 . .
C14 C10 H10A 125.4 . .
Zr1 C10 H10A 125.4 . .
C19 C24 H24A 109.5 . .
C19 C24 H24B 109.5 . .
H24A C24 H24B 109.5 . .
C19 C24 H24C 109.5 . .
H24A C24 H24C 109.5 . .
H24B C24 H24C 109.5 . .

loop_
_geom_bond_atom_site_label_1
_geom_bond_atom_site_label_2
_geom_bond_distance
_geom_bond_site_symmetry_2
Zr1 C1 2.254(5) 4_566
Zr1 C1 2.254(5) .
Zr1 C12 2.501(5) .
Zr1 C12 2.501(5) 4_566
Zr1 C13 2.504(4) .
Zr1 C13 2.504(4) 4_566
Zr1 C14 2.520(4) 4_566
Zr1 C14 2.520(4) .
Zr1 C11 2.531(5) .
Zr1 C11 2.531(5) 4_566
Zr1 C10 2.540(4) 4_566
Zr1 C10 2.540(4) .
C13 C12 1.409(7) .
C13 C14 1.410(6) .
C13 H13A 0.9800 .
C21 C20 1.367(6) .
C21 C22 1.397(6) .
C21 C25 1.502(5) .
C22 C23 1.393(6) .
C22 H22A 0.9300 .
C15 C16 1.478(5) .
C15 C1 1.501(6) .
C15 H15A 0.9700 .
C15 H15B 0.9700 .
C19 C18 1.392(6) .
C19 C20 1.394(6) .
C19 C24 1.516(6) .
C23 C18 1.398(6) .
C23 C26 1.513(6) .
C14 C10 1.397(6) .
C14 H14A 0.9800 .
C26 H26A 0.9600 .
C26 H26B 0.9600 .
C26 H26C 0.9600 .
C1 C2 1.370(6) .
C2 C2 1.498(8) 4_566
C2 C18 1.516(6) .
C17 C16 1.519(6) .
C17 H17A 0.9600 .
C17 H17B 0.9600 .
C17 H17C 0.9600 .
C20 H20A 0.9300 .
C16 H16A 0.9700 .
C16 H16B 0.9700 .
C11 C10 1.385(6) .
C11 C12 1.403(6) .
C11 H11A 0.9800 .
C12 H12A 0.9800 .
C25 H25A 0.9600 .
C25 H25B 0.9600 .
C25 H25C 0.9600 .
C10 H10A 0.9800 .
C24 H24A 0.9600 .
C24 H24B 0.9600 .
C24 H24C 0.9600 .

loop_
_geom_torsion_atom_site_label_1
_geom_torsion_atom_site_label_2
_geom_torsion_atom_site_label_3
_geom_torsion_atom_site_label_4
_geom_torsion
_geom_torsion_site_symmetry_1
_geom_torsion_site_symmetry_4
C1 Zr1 C13 C12 124.0(4) 4_566 .
C1 Zr1 C13 C12 -159.0(3) . .
C12 Zr1 C13 C12 -33.9(6) 4_566 .
C13 Zr1 C13 C12 -17.9(3) 4_566 .
C14 Zr1 C13 C12 71.8(5) 4_566 .
C14 Zr1 C13 C12 -114.5(5) . .
C11 Zr1 C13 C12 -37.6(3) . .
C11 Zr1 C13 C12 0.9(4) 4_566 .
C10 Zr1 C13 C12 39.0(4) 4_566 .
C10 Zr1 C13 C12 -77.4(3) . .
C1 Zr1 C13 C14 -121.5(4) 4_566 .
C1 Zr1 C13 C14 -44.5(4) . .
C12 Zr1 C13 C14 114.5(5) . .
C12 Zr1 C13 C14 80.6(5) 4_566 .
C13 Zr1 C13 C14 96.6(4) 4_566 .
C14 Zr1 C13 C14 -173.7(5) 4_566 .
C11 Zr1 C13 C14 76.9(3) . .
C11 Zr1 C13 C14 115.4(4) 4_566 .
C10 Zr1 C13 C14 153.5(4) 4_566 .
C10 Zr1 C13 C14 37.1(3) . .
C20 C21 C22 C23 -3.2(7) . .
C25 C21 C22 C23 178.7(4) . .
C21 C22 C23 C18 -0.3(8) . .
C21 C22 C23 C26 178.4(4) . .
C12 C13 C14 C10 -1.0(5) . .
Zr1 C13 C14 C10 -67.4(3) . .
C12 C13 C14 Zr1 66.4(3) . .
C1 Zr1 C14 C10 170.3(4) 4_566 .
C1 Zr1 C14 C10 -108.1(4) . .
C12 Zr1 C14 C10 76.8(4) . .
C12 Zr1 C14 C10 -16.6(5) 4_566 .
C13 Zr1 C14 C10 114.2(5) . .
C13 Zr1 C14 C10 -57.5(5) 4_566 .
C14 Zr1 C14 C10 -149.0(3) 4_566 .
C11 Zr1 C14 C10 36.2(3) . .
C11 Zr1 C14 C10 25.5(5) 4_566 .
C10 Zr1 C14 C10 65.1(7) 4_566 .
C1 Zr1 C14 C13 56.1(4) 4_566 .
C1 Zr1 C14 C13 137.7(4) . .
C12 Zr1 C14 C13 -37.4(3) . .
C12 Zr1 C14 C13 -130.9(4) 4_566 .
C13 Zr1 C14 C13 -171.7(5) 4_566 .
C14 Zr1 C14 C13 96.8(4) 4_566 .
C11 Zr1 C14 C13 -78.0(3) . .
C11 Zr1 C14 C13 -88.7(4) 4_566 .
C10 Zr1 C14 C13 -49.1(6) 4_566 .
C10 Zr1 C14 C13 -114.2(5) . .
C16 C15 C1 C2 110.8(5) . .
C16 C15 C1 Zr1 -82.1(5) . .
C1 Zr1 C1 C2 -4.4(2) 4_566 .
C12 Zr1 C1 C2 -93.6(4) . .
C12 Zr1 C1 C2 132.5(3) 4_566 .
C13 Zr1 C1 C2 -77.1(3) . .
C13 Zr1 C1 C2 105.8(3) 4_566 .
C14 Zr1 C1 C2 78.4(3) 4_566 .
C14 Zr1 C1 C2 -99.4(3) . .
C11 Zr1 C1 C2 -134.3(3) . .
C11 Zr1 C1 C2 124.2(3) 4_566 .
C10 Zr1 C1 C2 84.7(4) 4_566 .
C10 Zr1 C1 C2 -129.8(3) . .
C1 Zr1 C1 C15 -173.1(5) 4_566 .
C12 Zr1 C1 C15 97.7(5) . .
C12 Zr1 C1 C15 -36.1(4) 4_566 .
C13 Zr1 C1 C15 114.3(4) . .
C13 Zr1 C1 C15 -62.9(4) 4_566 .
C14 Zr1 C1 C15 -90.3(4) 4_566 .
C14 Zr1 C1 C15 91.9(4) . .
C11 Zr1 C1 C15 57.1(5) . .
C11 Zr1 C1 C15 -44.5(5) 4_566 .
C10 Zr1 C1 C15 -84.0(4) 4_566 .
C10 Zr1 C1 C15 61.5(4) . .
C15 C1 C2 C2 -177.0(5) . 4_566
Zr1 C1 C2 C2 13.1(7) . 4_566
C15 C1 C2 C18 6.1(7) . .
Zr1 C1 C2 C18 -163.8(4) . .
C20 C19 C18 C23 -4.7(8) . .
C24 C19 C18 C23 172.4(4) . .
C20 C19 C18 C2 176.0(4) . .
C24 C19 C18 C2 -6.9(7) . .
C22 C23 C18 C19 4.3(7) . .
C26 C23 C18 C19 -174.4(4) . .
C22 C23 C18 C2 -176.4(4) . .
C26 C23 C18 C2 4.9(7) . .
C1 C2 C18 C19 85.9(6) . .
C2 C2 C18 C19 -91.2(6) 4_566 .
C1 C2 C18 C23 -93.4(6) . .
C2 C2 C18 C23 89.5(7) 4_566 .
C22 C21 C20 C19 2.8(8) . .
C25 C21 C20 C19 -179.2(5) . .
C18 C19 C20 C21 1.2(8) . .
C24 C19 C20 C21 -176.0(4) . .
C1 C15 C16 C17 177.6(5) . .
C1 Zr1 C11 C10 -100.0(4) 4_566 .
C1 Zr1 C11 C10 8.5(4) . .
C12 Zr1 C11 C10 -115.7(5) . .
C12 Zr1 C11 C10 104.6(4) 4_566 .
C13 Zr1 C11 C10 -77.7(4) . .
C13 Zr1 C11 C10 104.1(4) 4_566 .
C14 Zr1 C11 C10 143.7(3) 4_566 .
C14 Zr1 C11 C10 -36.7(3) . .
C11 Zr1 C11 C10 135.0(4) 4_566 .
C10 Zr1 C11 C10 157.2(3) 4_566 .
C1 Zr1 C11 C12 15.7(4) 4_566 .
C1 Zr1 C11 C12 124.2(3) . .
C12 Zr1 C11 C12 -139.7(3) 4_566 .
C13 Zr1 C11 C12 38.1(3) . .
C13 Zr1 C11 C12 -140.2(3) 4_566 .
C14 Zr1 C11 C12 -100.6(3) 4_566 .
C14 Zr1 C11 C12 79.0(3) . .
C11 Zr1 C11 C12 -109.3(4) 4_566 .
C10 Zr1 C11 C12 -87.1(4) 4_566 .
C10 Zr1 C11 C12 115.7(5) . .
C10 C11 C12 C13 -0.9(6) . .
Zr1 C11 C12 C13 -67.3(3) . .
C10 C11 C12 Zr1 66.4(4) . .
C14 C13 C12 C11 1.1(6) . .
Zr1 C13 C12 C11 68.1(3) . .
C14 C13 C12 Zr1 -66.9(3) . .
C1 Zr1 C12 C11 -167.4(3) 4_566 .
C1 Zr1 C12 C11 -83.3(4) . .
C12 Zr1 C12 C11 45.0(3) 4_566 .
C13 Zr1 C12 C11 -113.5(5) . .
C13 Zr1 C12 C11 64.2(4) 4_566 .
C14 Zr1 C12 C11 106.9(4) 4_566 .
C14 Zr1 C12 C11 -76.2(3) . .
C11 Zr1 C12 C11 67.2(4) 4_566 .
C10 Zr1 C12 C11 98.1(4) 4_566 .
C10 Zr1 C12 C11 -36.1(3) . .
C1 Zr1 C12 C13 -53.9(3) 4_566 .
C1 Zr1 C12 C13 30.2(5) . .
C12 Zr1 C12 C13 158.5(4) 4_566 .
C13 Zr1 C12 C13 177.73(14) 4_566 .
C14 Zr1 C12 C13 -139.6(3) 4_566 .
C14 Zr1 C12 C13 37.3(3) . .
C11 Zr1 C12 C13 113.5(5) . .
C11 Zr1 C12 C13 -179.2(4) 4_566 .
C10 Zr1 C12 C13 -148.4(3) 4_566 .
C10 Zr1 C12 C13 77.4(3) . .
C12 C11 C10 C14 0.3(6) . .
Zr1 C11 C10 C14 65.4(3) . .
C12 C11 C10 Zr1 -65.1(4) . .
C13 C14 C10 C11 0.4(6) . .
Zr1 C14 C10 C11 -65.8(3) . .
C13 C14 C10 Zr1 66.3(3) . .
C1 Zr1 C10 C11 103.9(4) 4_566 .
C1 Zr1 C10 C11 -173.0(4) . .
C12 Zr1 C10 C11 37.0(3) . .
C12 Zr1 C10 C11 -77.3(4) 4_566 .
C13 Zr1 C10 C11 78.0(4) . .
C13 Zr1 C10 C11 -97.3(4) 4_566 .
C14 Zr1 C10 C11 -67.8(5) 4_566 .
C14 Zr1 C10 C11 115.8(5) . .
C11 Zr1 C10 C11 -44.7(4) 4_566 .
C10 Zr1 C10 C11 -29.4(3) 4_566 .
C1 Zr1 C10 C14 -11.9(4) 4_566 .
C1 Zr1 C10 C14 71.2(4) . .
C12 Zr1 C10 C14 -78.8(4) . .
C12 Zr1 C10 C14 166.9(4) 4_566 .
C13 Zr1 C10 C14 -37.8(3) . .
C13 Zr1 C10 C14 146.9(3) 4_566 .
C14 Zr1 C10 C14 176.4(3) 4_566 .
C11 Zr1 C10 C14 -115.8(5) . .
C11 Zr1 C10 C14 -160.5(3) 4_566 .
C10 Zr1 C10 C14 -145.2(4) 4_566 .
